data_9001215
loop_
_publ_author_name
'Molin, G. M.'

_publ_section_title
;
 Crystal-chemical study of cation disordering in Al-rich and Al-poor
 orthopyroxenes from spinel lherzolite xenoliths
 sample Le9A, 1050 C, 3 min
;
_journal_name_full 'American Mineralogist'
_journal_page_first 593
_journal_page_last 598
_journal_volume 74
_journal_year 1989
_chemical_formula_sum 'Fe0.084 Mg0.916 O3 Si'
_chemical_name_mineral Pyroxene
_space_group_IT_number 61
_symmetry_space_group_name_Hall '-P 2ac 2ab'
_symmetry_space_group_name_H-M 'P b c a'
_cell_angle_alpha 90
_cell_angle_beta 90
_cell_angle_gamma 90
_cell_length_a 18.250
_cell_length_b 8.830
_cell_length_c 5.190
_cell_formula_units_Z 16
_cell_volume 836.356
_database_code_amcsd 0001239
_exptl_crystal_density_diffrn 3.273
_cod_original_cell_volume 836.355
_cod_original_formula_sum '(Mg.916 Fe.084) Si O3'
_cod_database_code 9001215

loop_
_space_group_symop_operation_xyz
x,y,z
x,1/2-y,1/2+z
-x,1/2+y,1/2-z
1/2-x,1/2+y,z
1/2+x,1/2-y,-z
1/2+x,y,1/2-z
1/2-x,-y,1/2+z
-x,-y,-z

loop_
_atom_site_aniso_label
_atom_site_aniso_U_11
_atom_site_aniso_U_22
_atom_site_aniso_U_33
_atom_site_aniso_U_12
_atom_site_aniso_U_13
_atom_site_aniso_U_23
Mg1 0.00740 0.00850 0.00750 -0.00030 -0.00040 0.00030
Fe1 0.00740 0.00850 0.00750 -0.00030 -0.00040 0.00030
Mg2 0.01040 0.01130 0.00850 -0.00140 -0.00180 0.00000
Fe2 0.01040 0.01130 0.00850 -0.00140 -0.00180 0.00000
SiA 0.00640 0.00760 0.00670 -0.00030 0.00020 0.00000
SiB 0.00660 0.00760 0.00720 0.00030 -0.00030 0.00010
O1 0.00480 0.01020 0.00900 0.00010 0.00050 0.00070
O2 0.00920 0.00910 0.00940 -0.00120 -0.00060 -0.00030
O3 0.00730 0.01200 0.00880 0.00010 -0.00070 -0.00190
O4 0.00630 0.01060 0.00870 -0.00040 0.00020 -0.00010
O5 0.00940 0.01000 0.00930 0.00150 -0.00070 0.00100
O6 0.00810 0.01150 0.00850 -0.00040 -0.00010 -0.00230

loop_
_atom_site_label
_atom_site_fract_x
_atom_site_fract_y
_atom_site_fract_z
_atom_site_occupancy
Mg1 0.37580 0.65410 0.86650 0.96200
Fe1 0.37580 0.65410 0.86650 0.03800
Mg2 0.37750 0.48510 0.35970 0.87000
Fe2 0.37750 0.48510 0.35970 0.13000
SiA 0.27150 0.34140 0.04940 1.00000
SiB 0.47360 0.33720 0.79890 1.00000
O1 0.18330 0.33950 0.03590 1.00000
O2 0.31090 0.50220 0.04400 1.00000
O3 0.30280 0.22440 0.82890 1.00000
O4 0.56250 0.33940 0.80000 1.00000
O5 0.43310 0.48380 0.69080 1.00000
O6 0.44730 0.19590 0.60290 1.00000

loop_
_cod_related_entry_id
_cod_related_entry_database
_cod_related_entry_code
1 AMCSD 0001239
